data_4311940
loop_
_publ_author_name
'Sonia Taktak'
'Sergey V. Kryatov'
'Elena V. Rybak-Akimova'

_publ_contact_author_address 'Department of Chemistry, Tufts University, Medford, Massachusetts 02155 '
_publ_contact_author_email 'elena.rybak-akimova@tufts.edu '
_publ_contact_author_fax 617-627-3443
_publ_contact_author_name 'Elena V. Rybak-Akimova'
_publ_contact_author_phone 617-627-3413
_publ_section_title
;
 Reactivity of a (\m-Oxo)(\m-hydroxo)diiron(III) Diamond Core with Water,
 Urea, Substituted Ureas, and Acetamide
;
_journal_name_full 'Inorganic Chemistry'
_journal_page_first 7196
_journal_page_last 7209
_journal_paper_doi 10.1021/ic049371x
_journal_volume 43
_journal_year 2004
_chemical_formula_moiety 'C19 H31 Fe N6 O2, 2(Cl O4)'
_chemical_formula_sum 'C19 H31 Cl2 Fe N6 O10'
_chemical_formula_weight 630.25
_chemical_name_systematic
; 
 ? 
;
_space_group_IT_number 14
_symmetry_cell_setting monoclinic
_symmetry_space_group_name_Hall '-P 2yn'
_symmetry_space_group_name_H-M 'P 1 21/n 1'
_atom_sites_solution_hydrogens geom
_atom_sites_solution_primary direct
_atom_sites_solution_secondary difmap
_audit_creation_method SHELXL-97
_cell_angle_alpha 90.00
_cell_angle_beta 98.049(8)
_cell_angle_gamma 90.00
_cell_formula_units_Z 4
_cell_length_a 10.145(4)
_cell_length_b 24.028(10)
_cell_length_c 10.798(4)
_cell_measurement_reflns_used 5790
_cell_measurement_temperature 173(2)
_cell_measurement_theta_max 28.25
_cell_measurement_theta_min 2.55
_cell_volume 2606.2(18)
_computing_cell_refinement 'Bruker SMART'
_computing_data_collection 'Bruker SMART'
_computing_data_reduction 'Bruker SAINT'
_computing_molecular_graphics 'Bruker SHELXTL'
_computing_publication_material 'Bruker SHELXTL'
_computing_structure_refinement 'SHELXL-97 (Sheldrick, 1997)'
_computing_structure_solution 'SHELXS-97 (Sheldrick, 1990)'
_diffrn_ambient_temperature 173(2)
_diffrn_measured_fraction_theta_full 0.967
_diffrn_measured_fraction_theta_max 0.942
_diffrn_measurement_device_type 'CCD area detector'
_diffrn_measurement_method 'phi and omega scans'
_diffrn_radiation_monochromator graphite
_diffrn_radiation_source 'fine-focus sealed tube'
_diffrn_radiation_type MoK\a
_diffrn_radiation_wavelength 0.71073
_diffrn_reflns_av_R_equivalents 0.0323
_diffrn_reflns_av_sigmaI/netI 0.0411
_diffrn_reflns_limit_h_max 13
_diffrn_reflns_limit_h_min -13
_diffrn_reflns_limit_k_max 30
_diffrn_reflns_limit_k_min -28
_diffrn_reflns_limit_l_max 14
_diffrn_reflns_limit_l_min -13
_diffrn_reflns_number 17625
_diffrn_reflns_theta_full 25.00
_diffrn_reflns_theta_max 28.28
_diffrn_reflns_theta_min 1.70
_exptl_absorpt_coefficient_mu 0.848
_exptl_absorpt_correction_T_max 0.8487
_exptl_absorpt_correction_T_min 0.7014
_exptl_absorpt_correction_type multi-scan
_exptl_absorpt_process_details SADABS
_exptl_crystal_colour Orange
_exptl_crystal_density_diffrn 1.606
_exptl_crystal_density_method 'not measured'
_exptl_crystal_description Needle
_exptl_crystal_F_000 1308
_exptl_crystal_size_max 0.45
_exptl_crystal_size_mid 0.22
_exptl_crystal_size_min 0.20
_refine_diff_density_max 0.990
_refine_diff_density_min -0.929
_refine_diff_density_rms 0.112
_refine_ls_extinction_method none
_refine_ls_goodness_of_fit_ref 1.163
_refine_ls_hydrogen_treatment mixed
_refine_ls_matrix_type full
_refine_ls_number_parameters 346
_refine_ls_number_reflns 6087
_refine_ls_number_restraints 0
_refine_ls_restrained_S_all 1.163
_refine_ls_R_factor_all 0.0593
_refine_ls_R_factor_gt 0.0489
_refine_ls_shift/su_max 0.000
_refine_ls_shift/su_mean 0.000
_refine_ls_structure_factor_coef Fsqd
_refine_ls_weighting_details 'calc w=1/[\s^2^(Fo^2^)+(0.1097P)^2^+0.6301P] where P=(Fo^2^+2Fc^2^)/3'
_refine_ls_weighting_scheme calc
_refine_ls_wR_factor_gt 0.1400
_refine_ls_wR_factor_ref 0.1753
_reflns_number_gt 5038
_reflns_number_total 6087
_reflns_threshold_expression >2sigma(I)
_cod_data_source_file ic049371xsi20040802_113334_3.cif
_cod_data_source_block fe1oetu_2
_cod_depositor_comments
;
The following automatic conversions were performed:
'_symmetry_cell_setting' value 'Monoclinic' changed to 'monoclinic'
according to '/home/saulius/struct/CIF-dictionaries/cif_core.dic'
dictionary named 'cif_core.dic' version 2.4.1 from 2010-06-29.

Automatic conversion script
Id: cif_fix_enum 1527 2010-12-29 10:47:43Z saulius 
;
_cod_database_code 4311940

loop_
_symmetry_equiv_pos_as_xyz
'x, y, z'
'-x+1/2, y+1/2, -z+1/2'
'-x, -y, -z'
'x-1/2, -y-1/2, z-1/2'

loop_
_atom_site_label
_atom_site_type_symbol
_atom_site_fract_x
_atom_site_fract_y
_atom_site_fract_z
_atom_site_U_iso_or_equiv
_atom_site_adp_type
_atom_site_occupancy
_atom_site_symmetry_multiplicity
_atom_site_calc_flag
_atom_site_refinement_flags
_atom_site_disorder_assembly
_atom_site_disorder_group
Fe1 Fe 0.51175(3) 0.116971(13) 0.26463(3) 0.02441(14) Uani 1 1 d . . .
N1 N 0.6846(2) 0.12294(8) 0.17362(19) 0.0271(4) Uani 1 1 d . . .
N2 N 0.6764(2) 0.11823(8) 0.4200(2) 0.0293(4) Uani 1 1 d . . .
N3 N 0.51389(19) 0.20757(8) 0.31273(19) 0.0277(4) Uani 1 1 d . . .
N4 N 0.3504(2) 0.12606(8) 0.37091(19) 0.0283(4) Uani 1 1 d . . .
N5 N 0.2494(2) 0.13702(9) -0.0675(2) 0.0350(5) Uani 1 1 d . . .
H5A H 0.2792 0.1695 -0.0891 0.042 Uiso 1 1 calc R . .
H5B H 0.1846 0.1204 -0.1164 0.042 Uiso 1 1 calc R . .
N6 N 0.2548(2) 0.06520(9) 0.0724(2) 0.0377(5) Uani 1 1 d . . .
H6C H 0.2878 0.0498 0.1440 0.045 Uiso 1 1 calc R . .
H6D H 0.1900 0.0487 0.0232 0.045 Uiso 1 1 calc R . .
O1 O 0.39605(16) 0.13851(7) 0.10730(15) 0.0295(4) Uani 1 1 d . . .
O2 O 0.49413(18) 0.04141(7) 0.26039(17) 0.0329(4) Uani 1 1 d . . .
C1 C 0.6850(2) 0.13754(10) 0.0531(2) 0.0302(5) Uani 1 1 d . . .
H1 H 0.6054 0.1512 0.0062 0.036 Uiso 1 1 calc R . .
C2 C 0.7982(3) 0.13311(11) -0.0039(3) 0.0360(5) Uani 1 1 d . . .
H2 H 0.7960 0.1427 -0.0895 0.043 Uiso 1 1 calc R . .
C3 C 0.9151(3) 0.11453(12) 0.0655(3) 0.0400(6) Uani 1 1 d . . .
H3 H 0.9944 0.1116 0.0284 0.048 Uiso 1 1 calc R . .
C4 C 0.9145(3) 0.10030(12) 0.1895(3) 0.0375(6) Uani 1 1 d . . .
H4 H 0.9938 0.0877 0.2389 0.045 Uiso 1 1 calc R . .
C5 C 0.7977(2) 0.10462(10) 0.2410(2) 0.0304(5) Uani 1 1 d . . .
C6 C 0.7874(2) 0.08796(11) 0.3736(2) 0.0336(5) Uani 1 1 d . . .
H6A H 0.7718 0.0474 0.3775 0.040 Uiso 1 1 calc R . .
H6B H 0.8721 0.0965 0.4276 0.040 Uiso 1 1 calc R . .
C7 C 0.6418(3) 0.09077(13) 0.5337(2) 0.0395(6) Uani 1 1 d . . .
H7A H 0.6092 0.0531 0.5129 0.059 Uiso 1 1 calc R . .
H7B H 0.5723 0.1122 0.5667 0.059 Uiso 1 1 calc R . .
H7C H 0.7210 0.0888 0.5970 0.059 Uiso 1 1 calc R . .
C8 C 0.7161(3) 0.17707(11) 0.4470(2) 0.0358(5) Uani 1 1 d . . .
H8A H 0.7737 0.1901 0.3860 0.043 Uiso 1 1 calc R . .
H8B H 0.7672 0.1799 0.5319 0.043 Uiso 1 1 calc R . .
C9 C 0.5934(3) 0.21278(11) 0.4385(2) 0.0340(5) Uani 1 1 d . . .
H9A H 0.5388 0.2011 0.5031 0.041 Uiso 1 1 calc R . .
H9B H 0.6194 0.2521 0.4542 0.041 Uiso 1 1 calc R . .
C10 C 0.5655(3) 0.24521(11) 0.2220(2) 0.0357(5) Uani 1 1 d . . .
H10A H 0.5197 0.2375 0.1377 0.054 Uiso 1 1 calc R . .
H10B H 0.6613 0.2390 0.2241 0.054 Uiso 1 1 calc R . .
H10C H 0.5497 0.2840 0.2442 0.054 Uiso 1 1 calc R . .
C11 C 0.3732(2) 0.22294(10) 0.3211(3) 0.0326(5) Uani 1 1 d . . .
H11A H 0.3249 0.2291 0.2360 0.039 Uiso 1 1 calc R . .
H11B H 0.3709 0.2581 0.3687 0.039 Uiso 1 1 calc R . .
C12 C 0.3056(2) 0.17772(10) 0.3847(2) 0.0281(5) Uani 1 1 d . . .
C13 C 0.2001(2) 0.18826(11) 0.4497(2) 0.0332(5) Uani 1 1 d . . .
H13 H 0.1696 0.2252 0.4586 0.040 Uiso 1 1 calc R . .
C14 C 0.1398(2) 0.14408(12) 0.5015(2) 0.0367(6) Uani 1 1 d . . .
H14 H 0.0678 0.1504 0.5473 0.044 Uiso 1 1 calc R . .
C15 C 0.1852(3) 0.09077(12) 0.4860(2) 0.0356(5) Uani 1 1 d . . .
H15 H 0.1444 0.0598 0.5201 0.043 Uiso 1 1 calc R . .
C16 C 0.2911(2) 0.08319(11) 0.4202(2) 0.0327(5) Uani 1 1 d . . .
H16 H 0.3228 0.0465 0.4096 0.039 Uiso 1 1 calc R . .
C17 C 0.3023(2) 0.11311(10) 0.0390(2) 0.0278(5) Uani 1 1 d . . .
C18 C 0.5615(3) -0.00778(11) 0.2366(3) 0.0405(6) Uani 1 1 d . . .
H18A H 0.5949 -0.0261 0.3170 0.049 Uiso 1 1 calc R . .
H18B H 0.6391 0.0016 0.1944 0.049 Uiso 1 1 calc R . .
C19 C 0.4731(3) -0.04702(12) 0.1567(3) 0.0457(7) Uani 1 1 d . . .
H19A H 0.3929 -0.0543 0.1953 0.069 Uiso 1 1 calc R . .
H19B H 0.5205 -0.0821 0.1484 0.069 Uiso 1 1 calc R . .
H19C H 0.4477 -0.0305 0.0738 0.069 Uiso 1 1 calc R . .
Cl1 Cl 0.47535(6) 0.45253(3) 0.25307(6) 0.03190(17) Uani 1 1 d . . .
Cl2 Cl 0.46923(6) 0.21721(3) 0.75168(6) 0.03353(17) Uani 1 1 d . . .
O3 O 0.4636(3) 0.39345(10) 0.2398(2) 0.0560(6) Uani 1 1 d . . .
O4 O 0.5996(3) 0.46418(13) 0.3260(3) 0.0845(10) Uani 1 1 d . . .
O5 O 0.3682(3) 0.47273(11) 0.3106(3) 0.0716(8) Uani 1 1 d . . .
O6 O 0.4718(3) 0.47785(11) 0.1345(2) 0.0621(7) Uani 1 1 d . . .
O7 O 0.4011(2) 0.16888(10) 0.6984(2) 0.0569(6) Uani 1 1 d . . .
O8 O 0.6081(2) 0.20904(12) 0.7561(2) 0.0589(6) Uani 1 1 d . . .
O9 O 0.4378(2) 0.22488(9) 0.87757(19) 0.0439(5) Uani 1 1 d . . .
O10 O 0.4250(3) 0.26385(12) 0.6778(3) 0.0772(9) Uani 1 1 d . . .

loop_
_atom_site_aniso_label
_atom_site_aniso_U_11
_atom_site_aniso_U_22
_atom_site_aniso_U_33
_atom_site_aniso_U_23
_atom_site_aniso_U_13
_atom_site_aniso_U_12
Fe1 0.0215(2) 0.0252(2) 0.0263(2) 0.00015(11) 0.00282(14) 0.00026(11)
N1 0.0226(9) 0.0292(10) 0.0293(10) -0.0003(7) 0.0033(8) -0.0010(7)
N2 0.0232(9) 0.0346(11) 0.0291(10) 0.0029(8) 0.0006(8) 0.0000(7)
N3 0.0278(10) 0.0272(10) 0.0286(10) 0.0004(8) 0.0055(8) 0.0000(7)
N4 0.0280(10) 0.0290(10) 0.0285(10) 0.0025(8) 0.0065(8) 0.0004(8)
N5 0.0278(10) 0.0395(12) 0.0354(11) 0.0049(9) -0.0041(8) -0.0056(9)
N6 0.0322(11) 0.0340(11) 0.0441(12) 0.0073(10) -0.0043(9) -0.0068(9)
O1 0.0279(8) 0.0301(9) 0.0294(8) 0.0014(7) 0.0002(6) -0.0010(6)
O2 0.0333(9) 0.0245(8) 0.0412(10) -0.0016(7) 0.0058(7) 0.0005(6)
C1 0.0279(11) 0.0312(12) 0.0317(12) -0.0013(9) 0.0050(9) -0.0007(9)
C2 0.0381(13) 0.0363(13) 0.0361(13) -0.0045(11) 0.0140(11) -0.0075(11)
C3 0.0290(13) 0.0452(15) 0.0478(16) -0.0082(11) 0.0131(11) 0.0007(10)
C4 0.0269(12) 0.0417(14) 0.0441(14) -0.0035(12) 0.0060(10) 0.0030(10)
C5 0.0238(11) 0.0295(11) 0.0373(13) -0.0037(9) 0.0020(9) 0.0001(8)
C6 0.0244(11) 0.0405(13) 0.0346(13) 0.0031(10) -0.0008(9) 0.0037(9)
C7 0.0402(14) 0.0482(16) 0.0293(12) 0.0096(11) 0.0026(10) 0.0028(12)
C8 0.0347(13) 0.0390(14) 0.0325(12) -0.0038(10) 0.0000(10) -0.0104(10)
C9 0.0381(13) 0.0347(13) 0.0296(12) -0.0050(9) 0.0058(10) -0.0058(10)
C10 0.0434(14) 0.0284(12) 0.0373(13) 0.0022(10) 0.0124(11) -0.0048(10)
C11 0.0323(12) 0.0283(11) 0.0390(13) 0.0024(9) 0.0118(10) 0.0046(9)
C12 0.0221(10) 0.0311(11) 0.0311(11) 0.0003(9) 0.0032(8) 0.0004(8)
C13 0.0295(12) 0.0390(13) 0.0309(12) -0.0016(10) 0.0040(9) 0.0050(10)
C14 0.0260(11) 0.0517(16) 0.0333(12) -0.0054(11) 0.0073(10) -0.0019(10)
C15 0.0296(12) 0.0445(14) 0.0333(12) 0.0033(11) 0.0064(10) -0.0090(10)
C16 0.0295(12) 0.0325(12) 0.0365(13) 0.0035(10) 0.0063(10) -0.0044(9)
C17 0.0232(11) 0.0310(12) 0.0292(12) -0.0010(9) 0.0033(9) 0.0013(8)
C18 0.0358(13) 0.0320(13) 0.0528(16) -0.0004(11) 0.0035(12) 0.0073(10)
C19 0.0509(17) 0.0309(14) 0.0561(18) -0.0061(12) 0.0105(14) 0.0027(11)
Cl1 0.0302(3) 0.0339(3) 0.0318(3) 0.0024(2) 0.0051(2) 0.0045(2)
Cl2 0.0340(3) 0.0347(3) 0.0320(3) 0.0023(2) 0.0050(2) 0.0013(2)
O3 0.0690(16) 0.0363(11) 0.0654(16) -0.0034(10) 0.0192(13) 0.0091(10)
O4 0.0625(18) 0.0709(18) 0.105(2) 0.0300(17) -0.0421(16) -0.0133(14)
O5 0.0819(19) 0.0536(14) 0.092(2) 0.0023(13) 0.0558(16) 0.0177(13)
O6 0.0841(18) 0.0632(15) 0.0409(12) 0.0134(11) 0.0155(12) 0.0185(13)
O7 0.0599(14) 0.0628(15) 0.0454(12) -0.0112(11) -0.0013(10) -0.0198(11)
O8 0.0333(11) 0.0883(19) 0.0554(14) -0.0169(12) 0.0072(10) -0.0021(11)
O9 0.0474(11) 0.0511(12) 0.0354(10) -0.0040(8) 0.0129(9) -0.0072(9)
O10 0.108(2) 0.0578(16) 0.0704(17) 0.0287(14) 0.0303(16) 0.0261(15)

loop_
_atom_type_symbol
_atom_type_description
_atom_type_scat_dispersion_real
_atom_type_scat_dispersion_imag
_atom_type_scat_source
C C 0.0033 0.0016 'International Tables Vol C Tables 4.2.6.8 and 6.1.1.4'
H H 0.0000 0.0000 'International Tables Vol C Tables 4.2.6.8 and 6.1.1.4'
N N 0.0061 0.0033 'International Tables Vol C Tables 4.2.6.8 and 6.1.1.4'
O O 0.0106 0.0060 'International Tables Vol C Tables 4.2.6.8 and 6.1.1.4'
Cl Cl 0.1484 0.1585 'International Tables Vol C Tables 4.2.6.8 and 6.1.1.4'
Fe Fe 0.3463 0.8444 'International Tables Vol C Tables 4.2.6.8 and 6.1.1.4'

loop_
_geom_angle_atom_site_label_1
_geom_angle_atom_site_label_2
_geom_angle_atom_site_label_3
_geom_angle
_geom_angle_site_symmetry_1
_geom_angle_site_symmetry_3
_geom_angle_publ_flag
O2 Fe1 O1 101.13(8) . . ?
O2 Fe1 N1 98.02(8) . . ?
O1 Fe1 N1 90.79(8) . . ?
O2 Fe1 N4 92.03(8) . . ?
O1 Fe1 N4 91.56(8) . . ?
N1 Fe1 N4 169.04(8) . . ?
O2 Fe1 N2 95.41(8) . . ?
O1 Fe1 N2 160.36(7) . . ?
N1 Fe1 N2 76.37(8) . . ?
N4 Fe1 N2 98.42(8) . . ?
O2 Fe1 N3 166.37(8) . . ?
O1 Fe1 N3 86.02(7) . . ?
N1 Fe1 N3 93.42(7) . . ?
N4 Fe1 N3 76.07(7) . . ?
N2 Fe1 N3 80.07(7) . . ?
C5 N1 C1 119.3(2) . . ?
C5 N1 Fe1 115.07(16) . . ?
C1 N1 Fe1 125.22(16) . . ?
C7 N2 C6 109.9(2) . . ?
C7 N2 C8 110.5(2) . . ?
C6 N2 C8 109.5(2) . . ?
C7 N2 Fe1 112.61(16) . . ?
C6 N2 Fe1 105.50(15) . . ?
C8 N2 Fe1 108.61(15) . . ?
C10 N3 C9 110.9(2) . . ?
C10 N3 C11 108.62(19) . . ?
C9 N3 C11 109.04(19) . . ?
C10 N3 Fe1 115.66(15) . . ?
C9 N3 Fe1 106.31(14) . . ?
C11 N3 Fe1 106.08(14) . . ?
C12 N4 C16 119.4(2) . . ?
C12 N4 Fe1 116.88(15) . . ?
C16 N4 Fe1 123.69(17) . . ?
C17 N5 H5A 120.0 . . ?
C17 N5 H5B 120.0 . . ?
H5A N5 H5B 120.0 . . ?
C17 N6 H6C 120.0 . . ?
C17 N6 H6D 120.0 . . ?
H6C N6 H6D 120.0 . . ?
C17 O1 Fe1 132.20(16) . . ?
C18 O2 Fe1 142.42(17) . . ?
N1 C1 C2 121.7(2) . . ?
N1 C1 H1 119.1 . . ?
C2 C1 H1 119.1 . . ?
C1 C2 C3 119.1(3) . . ?
C1 C2 H2 120.4 . . ?
C3 C2 H2 120.4 . . ?
C4 C3 C2 119.0(2) . . ?
C4 C3 H3 120.5 . . ?
C2 C3 H3 120.5 . . ?
C5 C4 C3 119.4(3) . . ?
C5 C4 H4 120.3 . . ?
C3 C4 H4 120.3 . . ?
N1 C5 C4 121.5(2) . . ?
N1 C5 C6 115.7(2) . . ?
C4 C5 C6 122.7(2) . . ?
N2 C6 C5 110.3(2) . . ?
N2 C6 H6A 109.6 . . ?
C5 C6 H6A 109.6 . . ?
N2 C6 H6B 109.6 . . ?
C5 C6 H6B 109.6 . . ?
H6A C6 H6B 108.1 . . ?
N2 C7 H7A 109.5 . . ?
N2 C7 H7B 109.5 . . ?
H7A C7 H7B 109.5 . . ?
N2 C7 H7C 109.5 . . ?
H7A C7 H7C 109.5 . . ?
H7B C7 H7C 109.5 . . ?
N2 C8 C9 109.3(2) . . ?
N2 C8 H8A 109.8 . . ?
C9 C8 H8A 109.8 . . ?
N2 C8 H8B 109.8 . . ?
C9 C8 H8B 109.8 . . ?
H8A C8 H8B 108.3 . . ?
N3 C9 C8 110.3(2) . . ?
N3 C9 H9A 109.6 . . ?
C8 C9 H9A 109.6 . . ?
N3 C9 H9B 109.6 . . ?
C8 C9 H9B 109.6 . . ?
H9A C9 H9B 108.1 . . ?
N3 C10 H10A 109.5 . . ?
N3 C10 H10B 109.5 . . ?
H10A C10 H10B 109.5 . . ?
N3 C10 H10C 109.5 . . ?
H10A C10 H10C 109.5 . . ?
H10B C10 H10C 109.5 . . ?
N3 C11 C12 110.57(19) . . ?
N3 C11 H11A 109.5 . . ?
C12 C11 H11A 109.5 . . ?
N3 C11 H11B 109.5 . . ?
C12 C11 H11B 109.5 . . ?
H11A C11 H11B 108.1 . . ?
N4 C12 C13 121.7(2) . . ?
N4 C12 C11 115.9(2) . . ?
C13 C12 C11 122.4(2) . . ?
C14 C13 C12 118.9(2) . . ?
C14 C13 H13 120.6 . . ?
C12 C13 H13 120.6 . . ?
C15 C14 C13 119.3(2) . . ?
C15 C14 H14 120.3 . . ?
C13 C14 H14 120.3 . . ?
C14 C15 C16 118.8(2) . . ?
C14 C15 H15 120.6 . . ?
C16 C15 H15 120.6 . . ?
N4 C16 C15 121.9(2) . . ?
N4 C16 H16 119.1 . . ?
C15 C16 H16 119.1 . . ?
O1 C17 N6 122.1(2) . . ?
O1 C17 N5 118.2(2) . . ?
N6 C17 N5 119.7(2) . . ?
O2 C18 C19 111.7(2) . . ?
O2 C18 H18A 109.3 . . ?
C19 C18 H18A 109.3 . . ?
O2 C18 H18B 109.3 . . ?
C19 C18 H18B 109.3 . . ?
H18A C18 H18B 107.9 . . ?
C18 C19 H19A 109.5 . . ?
C18 C19 H19B 109.5 . . ?
H19A C19 H19B 109.5 . . ?
C18 C19 H19C 109.5 . . ?
H19A C19 H19C 109.5 . . ?
H19B C19 H19C 109.5 . . ?
O5 Cl1 O6 109.10(17) . . ?
O5 Cl1 O4 111.6(2) . . ?
O6 Cl1 O4 109.01(19) . . ?
O5 Cl1 O3 109.08(15) . . ?
O6 Cl1 O3 110.23(15) . . ?
O4 Cl1 O3 107.87(18) . . ?
O10 Cl2 O8 111.38(18) . . ?
O10 Cl2 O7 108.65(19) . . ?
O8 Cl2 O7 108.87(15) . . ?
O10 Cl2 O9 109.54(16) . . ?
O8 Cl2 O9 109.51(14) . . ?
O7 Cl2 O9 108.84(14) . . ?

loop_
_geom_bond_atom_site_label_1
_geom_bond_atom_site_label_2
_geom_bond_distance
_geom_bond_site_symmetry_2
_geom_bond_publ_flag
Fe1 O2 1.824(2) . ?
Fe1 O1 1.9932(18) . ?
Fe1 N1 2.131(2) . ?
Fe1 N4 2.138(2) . ?
Fe1 N2 2.196(2) . ?
Fe1 N3 2.237(2) . ?
N1 C5 1.344(3) . ?
N1 C1 1.349(3) . ?
N2 C7 1.480(3) . ?
N2 C6 1.485(3) . ?
N2 C8 1.488(3) . ?
N3 C10 1.482(3) . ?
N3 C9 1.484(3) . ?
N3 C11 1.490(3) . ?
N4 C12 1.337(3) . ?
N4 C16 1.340(3) . ?
N5 C17 1.329(3) . ?
N5 H5A 0.8800 . ?
N5 H5B 0.8800 . ?
N6 C17 1.318(3) . ?
N6 H6C 0.8800 . ?
N6 H6D 0.8800 . ?
O1 C17 1.275(3) . ?
O2 C18 1.407(3) . ?
C1 C2 1.381(3) . ?
C1 H1 0.9500 . ?
C2 C3 1.384(4) . ?
C2 H2 0.9500 . ?
C3 C4 1.384(4) . ?
C3 H3 0.9500 . ?
C4 C5 1.381(3) . ?
C4 H4 0.9500 . ?
C5 C6 1.504(4) . ?
C6 H6A 0.9900 . ?
C6 H6B 0.9900 . ?
C7 H7A 0.9800 . ?
C7 H7B 0.9800 . ?
C7 H7C 0.9800 . ?
C8 C9 1.505(4) . ?
C8 H8A 0.9900 . ?
C8 H8B 0.9900 . ?
C9 H9A 0.9900 . ?
C9 H9B 0.9900 . ?
C10 H10A 0.9800 . ?
C10 H10B 0.9800 . ?
C10 H10C 0.9800 . ?
C11 C12 1.501(3) . ?
C11 H11A 0.9900 . ?
C11 H11B 0.9900 . ?
C12 C13 1.383(3) . ?
C13 C14 1.382(4) . ?
C13 H13 0.9500 . ?
C14 C15 1.379(4) . ?
C14 H14 0.9500 . ?
C15 C16 1.380(4) . ?
C15 H15 0.9500 . ?
C16 H16 0.9500 . ?
C18 C19 1.490(4) . ?
C18 H18A 0.9900 . ?
C18 H18B 0.9900 . ?
C19 H19A 0.9800 . ?
C19 H19B 0.9800 . ?
C19 H19C 0.9800 . ?
Cl1 O5 1.411(2) . ?
Cl1 O6 1.413(2) . ?
Cl1 O4 1.417(3) . ?
Cl1 O3 1.430(2) . ?
Cl2 O10 1.412(3) . ?
Cl2 O8 1.417(2) . ?
Cl2 O7 1.430(2) . ?
Cl2 O9 1.451(2) . ?

loop_
_geom_hbond_atom_site_label_D
_geom_hbond_atom_site_label_H
_geom_hbond_atom_site_label_A
_geom_hbond_distance_DH
_geom_hbond_distance_HA
_geom_hbond_distance_DA
_geom_hbond_angle_DHA
_geom_hbond_site_symmetry_A
N6 H6C O2 0.88 2.29 2.994(3) 136.4 .

loop_
_geom_torsion_atom_site_label_1
_geom_torsion_atom_site_label_2
_geom_torsion_atom_site_label_3
_geom_torsion_atom_site_label_4
_geom_torsion
_geom_torsion_site_symmetry_1
_geom_torsion_site_symmetry_2
_geom_torsion_site_symmetry_3
_geom_torsion_site_symmetry_4
_geom_torsion_publ_flag
O2 Fe1 N1 C5 -70.58(18) . . . . ?
O1 Fe1 N1 C5 -171.94(17) . . . . ?
N4 Fe1 N1 C5 85.7(4) . . . . ?
N2 Fe1 N1 C5 23.08(16) . . . . ?
N3 Fe1 N1 C5 102.00(17) . . . . ?
O2 Fe1 N1 C1 102.0(2) . . . . ?
O1 Fe1 N1 C1 0.62(19) . . . . ?
N4 Fe1 N1 C1 -101.8(4) . . . . ?
N2 Fe1 N1 C1 -164.4(2) . . . . ?
N3 Fe1 N1 C1 -85.44(19) . . . . ?
O2 Fe1 N2 C7 -57.55(18) . . . . ?
O1 Fe1 N2 C7 155.1(2) . . . . ?
N1 Fe1 N2 C7 -154.51(18) . . . . ?
N4 Fe1 N2 C7 35.31(18) . . . . ?
N3 Fe1 N2 C7 109.48(18) . . . . ?
O2 Fe1 N2 C6 62.37(16) . . . . ?
O1 Fe1 N2 C6 -85.0(3) . . . . ?
N1 Fe1 N2 C6 -34.59(15) . . . . ?
N4 Fe1 N2 C6 155.23(15) . . . . ?
N3 Fe1 N2 C6 -130.61(16) . . . . ?
O2 Fe1 N2 C8 179.72(16) . . . . ?
O1 Fe1 N2 C8 32.3(3) . . . . ?
N1 Fe1 N2 C8 82.76(16) . . . . ?
N4 Fe1 N2 C8 -87.42(16) . . . . ?
N3 Fe1 N2 C8 -13.26(15) . . . . ?
O2 Fe1 N3 C10 179.3(3) . . . . ?
O1 Fe1 N3 C10 -58.38(17) . . . . ?
N1 Fe1 N3 C10 32.18(17) . . . . ?
N4 Fe1 N3 C10 -150.97(18) . . . . ?
N2 Fe1 N3 C10 107.69(18) . . . . ?
O2 Fe1 N3 C9 55.7(4) . . . . ?
O1 Fe1 N3 C9 178.08(15) . . . . ?
N1 Fe1 N3 C9 -91.36(15) . . . . ?
N4 Fe1 N3 C9 85.49(15) . . . . ?
N2 Fe1 N3 C9 -15.85(15) . . . . ?
O2 Fe1 N3 C11 -60.2(4) . . . . ?
O1 Fe1 N3 C11 62.10(15) . . . . ?
N1 Fe1 N3 C11 152.66(15) . . . . ?
N4 Fe1 N3 C11 -30.50(15) . . . . ?
N2 Fe1 N3 C11 -131.83(16) . . . . ?
O2 Fe1 N4 C12 -169.68(18) . . . . ?
O1 Fe1 N4 C12 -68.48(18) . . . . ?
N1 Fe1 N4 C12 33.8(5) . . . . ?
N2 Fe1 N4 C12 94.54(18) . . . . ?
N3 Fe1 N4 C12 17.03(17) . . . . ?
O2 Fe1 N4 C16 8.5(2) . . . . ?
O1 Fe1 N4 C16 109.7(2) . . . . ?
N1 Fe1 N4 C16 -148.0(4) . . . . ?
N2 Fe1 N4 C16 -87.3(2) . . . . ?
N3 Fe1 N4 C16 -164.8(2) . . . . ?
O2 Fe1 O1 C17 20.0(2) . . . . ?
N1 Fe1 O1 C17 118.3(2) . . . . ?
N4 Fe1 O1 C17 -72.4(2) . . . . ?
N2 Fe1 O1 C17 166.8(2) . . . . ?
N3 Fe1 O1 C17 -148.3(2) . . . . ?
O1 Fe1 O2 C18 104.8(3) . . . . ?
N1 Fe1 O2 C18 12.4(3) . . . . ?
N4 Fe1 O2 C18 -163.2(3) . . . . ?
N2 Fe1 O2 C18 -64.6(3) . . . . ?
N3 Fe1 O2 C18 -134.4(4) . . . . ?
C5 N1 C1 C2 1.3(3) . . . . ?
Fe1 N1 C1 C2 -170.93(18) . . . . ?
N1 C1 C2 C3 -1.7(4) . . . . ?
C1 C2 C3 C4 0.8(4) . . . . ?
C2 C3 C4 C5 0.4(4) . . . . ?
C1 N1 C5 C4 -0.1(4) . . . . ?
Fe1 N1 C5 C4 172.92(19) . . . . ?
C1 N1 C5 C6 -178.6(2) . . . . ?
Fe1 N1 C5 C6 -5.6(3) . . . . ?
C3 C4 C5 N1 -0.7(4) . . . . ?
C3 C4 C5 C6 177.6(3) . . . . ?
C7 N2 C6 C5 163.8(2) . . . . ?
C8 N2 C6 C5 -74.5(3) . . . . ?
Fe1 N2 C6 C5 42.2(2) . . . . ?
N1 C5 C6 N2 -26.0(3) . . . . ?
C4 C5 C6 N2 155.5(2) . . . . ?
C7 N2 C8 C9 -83.4(2) . . . . ?
C6 N2 C8 C9 155.3(2) . . . . ?
Fe1 N2 C8 C9 40.6(2) . . . . ?
C10 N3 C9 C8 -83.4(2) . . . . ?
C11 N3 C9 C8 157.1(2) . . . . ?
Fe1 N3 C9 C8 43.1(2) . . . . ?
N2 C8 C9 N3 -57.8(3) . . . . ?
C10 N3 C11 C12 165.3(2) . . . . ?
C9 N3 C11 C12 -73.7(2) . . . . ?
Fe1 N3 C11 C12 40.4(2) . . . . ?
C16 N4 C12 C13 0.6(4) . . . . ?
Fe1 N4 C12 C13 178.82(18) . . . . ?
C16 N4 C12 C11 -177.0(2) . . . . ?
Fe1 N4 C12 C11 1.2(3) . . . . ?
N3 C11 C12 N4 -29.4(3) . . . . ?
N3 C11 C12 C13 153.0(2) . . . . ?
N4 C12 C13 C14 0.0(4) . . . . ?
C11 C12 C13 C14 177.5(2) . . . . ?
C12 C13 C14 C15 -0.7(4) . . . . ?
C13 C14 C15 C16 0.8(4) . . . . ?
C12 N4 C16 C15 -0.5(4) . . . . ?
Fe1 N4 C16 C15 -178.59(19) . . . . ?
C14 C15 C16 N4 -0.2(4) . . . . ?
Fe1 O1 C17 N6 7.0(4) . . . . ?
Fe1 O1 C17 N5 -174.92(16) . . . . ?
Fe1 O2 C18 C19 -135.0(3) . . . . ?
